data_7208719
loop_
_publ_author_name
'Shizhen, Du'
'Xiaoming, Lu'
'Jun, Feng'
'Yifeng, Cheng'
'Lan, An'
'Xiaojing, Sun'

_publ_section_title
;
 Nano-structures assembled by quantum motifs consisting of tungsten
 complexes and differences from their molybdenum analogues
;
_journal_issue 20
_journal_name_full CrystEngComm
_journal_page_first 6618
_journal_paper_doi 10.1039/c2ce25690h
_journal_volume 14
_journal_year 2012
_chemical_formula_moiety '8(C12 H8 O6 W), 16(C3 H11 N2)'
_chemical_formula_sum 'C18 H32 N4 O6 W'
_chemical_formula_weight 584.33
_space_group_crystal_system orthorhombic
_space_group_IT_number 61
_space_group_name_Hall '-P 2ac 2ab'
_space_group_name_H-M_alt 'P b c a'
_symmetry_space_group_name_Hall '-P 2ac 2ab'
_symmetry_space_group_name_H-M 'P b c a'
_atom_sites_solution_hydrogens geom
_atom_sites_solution_primary direct
_atom_sites_solution_secondary difmap
_audit_creation_method SHELXL-97
_cell_angle_alpha 90.00
_cell_angle_beta 90.00
_cell_angle_gamma 90.00
_cell_formula_units_Z 8
_cell_length_a 13.5130(10)
_cell_length_b 15.5802(11)
_cell_length_c 20.9805(16)
_cell_measurement_reflns_used 388
_cell_measurement_temperature 273(2)
_cell_measurement_theta_max 26.37
_cell_measurement_theta_min 3.19
_cell_volume 4417.1(6)
_computing_molecular_graphics
;
OLEX2: a complete structure solution, refinement and analysis program. Dolomanov et al., J. Appl. Cryst. (2009). 42, 339-341
;
_computing_publication_material
;
OLEX2: a complete structure solution, refinement and analysis program. Dolomanov et al., J. Appl. Cryst. (2009). 42, 339-341
;
_computing_structure_refinement 'SHELXL-97 (Sheldrick, 1997)'
_computing_structure_solution 'SHELXS-97 (Sheldrick, 1990)'
_diffrn_ambient_temperature 273(2)
_diffrn_measured_fraction_theta_full 0.999
_diffrn_measured_fraction_theta_max 0.999
_diffrn_radiation_monochromator graphite
_diffrn_radiation_source 'fine-focus sealed tube'
_diffrn_radiation_type MoK\a
_diffrn_radiation_wavelength 0.71073
_diffrn_reflns_av_R_equivalents 0.0295
_diffrn_reflns_av_sigmaI/netI 0.0266
_diffrn_reflns_limit_h_max 16
_diffrn_reflns_limit_h_min -16
_diffrn_reflns_limit_k_max 16
_diffrn_reflns_limit_k_min -18
_diffrn_reflns_limit_l_max 20
_diffrn_reflns_limit_l_min -24
_diffrn_reflns_number 19636
_diffrn_reflns_theta_full 25.02
_diffrn_reflns_theta_max 25.02
_diffrn_reflns_theta_min 2.22
_exptl_absorpt_coefficient_mu 5.270
_exptl_absorpt_correction_T_max 0.4131
_exptl_absorpt_correction_T_min 0.3471
_exptl_absorpt_correction_type multi-scan
_exptl_absorpt_process_details SADABS
_exptl_crystal_colour 'metallic yellow'
_exptl_crystal_density_diffrn 1.757
_exptl_crystal_density_method 'not measured'
_exptl_crystal_description block
_exptl_crystal_F_000 2320
_exptl_crystal_size_max 0.25
_exptl_crystal_size_mid 0.20
_exptl_crystal_size_min 0.20
_refine_diff_density_max 1.804
_refine_diff_density_min -2.353
_refine_diff_density_rms 0.132
_refine_ls_extinction_method none
_refine_ls_goodness_of_fit_ref 1.076
_refine_ls_hydrogen_treatment constr
_refine_ls_matrix_type full
_refine_ls_number_parameters 266
_refine_ls_number_reflns 3895
_refine_ls_number_restraints 0
_refine_ls_restrained_S_all 1.076
_refine_ls_R_factor_all 0.0421
_refine_ls_R_factor_gt 0.0293
_refine_ls_shift/su_max 0.001
_refine_ls_shift/su_mean 0.000
_refine_ls_structure_factor_coef Fsqd
_refine_ls_weighting_details
;
calc w=1/[\s^2^(Fo^2^)+(0.0459P)^2^+6.7019P] where P=(Fo^2^+2Fc^2^)/3
;
_refine_ls_weighting_scheme calc
_refine_ls_wR_factor_gt 0.0785
_refine_ls_wR_factor_ref 0.0912
_reflns_number_gt 2914
_reflns_number_total 3895
_reflns_threshold_expression >2sigma(I)
_cod_data_source_file c2ce25690h.txt
_cod_data_source_block 2
_cod_depositor_comments
;
The following automatic conversions were performed:

'_exptl_absorpt_correction_type' value 'MULTI-SCAN' changed to
'multi-scan' according to
/home/saulius/struct/CIF-dictionaries/cif_core.dic dictionary named
'cif_core.dic' version 2.4.2 from 2011-04-26.

Automatic conversion script
Id: cif_fix_values 1891 2012-01-12 08:04:46Z andrius 
;
_cod_database_code 7208719

loop_
_space_group_symop_id
_space_group_symop_operation_xyz
1 'x, y, z'
2 '-x+1/2, -y, z+1/2'
3 'x+1/2, -y+1/2, -z'
4 '-x, y+1/2, -z+1/2'
5 '-x, -y, -z'
6 'x-1/2, y, -z-1/2'
7 '-x-1/2, y-1/2, z'
8 'x, -y-1/2, z-1/2'

loop_
_atom_site_label
_atom_site_type_symbol
_atom_site_fract_x
_atom_site_fract_y
_atom_site_fract_z
_atom_site_U_iso_or_equiv
_atom_site_adp_type
_atom_site_occupancy
_atom_site_symmetry_multiplicity
_atom_site_calc_flag
_atom_site_refinement_flags
W1 W 0.258604(14) 0.001931(9) 0.235773(11) 0.03149(11) Uani 1 1 d .
N1 N 0.1179(3) 0.2626(2) 0.2018(2) 0.0477(11) Uani 1 1 d .
H1A H 0.1452 0.3014 0.2275 0.071 Uiso 1 1 d R
H1B H 0.1595 0.2189 0.1965 0.071 Uiso 1 1 d R
N2 N -0.0319(3) 0.3870(2) 0.19275(18) 0.0434(10) Uani 1 1 d .
H2A H 0.0115 0.4298 0.1957 0.065 Uiso 1 1 calc R
H2B H -0.0283 0.3546 0.2276 0.065 Uiso 1 1 calc R
H2C H -0.0927 0.4084 0.1891 0.065 Uiso 1 1 calc R
N3 N 0.4770(3) 0.1613(2) 0.22687(17) 0.0355(8) Uani 1 1 d .
H3A H 0.5117 0.2038 0.2442 0.053 Uiso 1 1 calc R
H3B H 0.5088 0.1119 0.2327 0.053 Uiso 1 1 calc R
H3C H 0.4177 0.1585 0.2453 0.053 Uiso 1 1 calc R
N4 N 0.4727(3) 0.3312(3) 0.1748(2) 0.0573(12) Uani 1 1 d .
H4A H 0.5310 0.3325 0.1551 0.086 Uiso 1 1 d R
H4C H 0.4418 0.3811 0.1691 0.086 Uiso 1 1 d R
O1 O 0.11040(19) 0.03665(19) 0.21624(14) 0.0328(7) Uani 1 1 d .
O2 O 0.2626(2) 0.0361(2) 0.14498(16) 0.0395(7) Uani 1 1 d .
O3 O 0.2713(2) 0.13442(19) 0.26101(14) 0.0322(7) Uani 1 1 d .
O4 O 0.3879(3) -0.00459(16) 0.23372(16) 0.0416(9) Uani 1 1 d .
O5 O 0.2204(3) 0.00557(17) 0.32707(17) 0.0379(8) Uani 1 1 d .
O6 O 0.2244(3) -0.1057(2) 0.23532(19) 0.0521(10) Uani 1 1 d .
C1 C 0.0922(3) 0.0555(3) 0.1545(2) 0.0338(10) Uani 1 1 d .
C2 C 0.1758(3) 0.0555(3) 0.1153(2) 0.0398(11) Uani 1 1 d .
C3 C 0.1686(4) 0.0755(4) 0.0514(2) 0.0589(14) Uani 1 1 d .
H3 H 0.2247 0.0765 0.0257 0.071 Uiso 1 1 calc R
C4 C 0.0764(5) 0.0940(4) 0.0262(3) 0.0697(17) Uani 1 1 d .
H4 H 0.0705 0.1071 -0.0168 0.084 Uiso 1 1 calc R
C5 C -0.0068(4) 0.0931(4) 0.0643(3) 0.0614(15) Uani 1 1 d .
H5 H -0.0682 0.1061 0.0469 0.074 Uiso 1 1 calc R
C6 C 0.0006(3) 0.0729(3) 0.1282(2) 0.0452(11) Uani 1 1 d .
H6 H -0.0559 0.0711 0.1535 0.054 Uiso 1 1 calc R
C7 C 0.2452(3) 0.1533(3) 0.3208(2) 0.0334(10) Uani 1 1 d .
C8 C 0.2195(3) 0.0818(3) 0.3584(2) 0.0397(11) Uani 1 1 d .
C9 C 0.1957(4) 0.0941(4) 0.4218(3) 0.0589(14) Uani 1 1 d .
H9 H 0.1791 0.0474 0.4471 0.071 Uiso 1 1 calc R
C10 C 0.1967(4) 0.1755(5) 0.4476(3) 0.0718(18) Uani 1 1 d .
H10 H 0.1817 0.1832 0.4904 0.086 Uiso 1 1 calc R
C11 C 0.2199(5) 0.2455(4) 0.4101(4) 0.0647(19) Uani 1 1 d .
H11 H 0.2186 0.3004 0.4276 0.078 Uiso 1 1 calc R
C12 C 0.2447(3) 0.2346(3) 0.3471(3) 0.0460(13) Uani 1 1 d .
H12 H 0.2612 0.2818 0.3222 0.055 Uiso 1 1 calc R
C13 C 0.0981(3) 0.3020(3) 0.1402(2) 0.0461(12) Uani 1 1 d .
H13A H 0.1103 0.2605 0.1066 0.055 Uiso 1 1 calc R
H13B H 0.1429 0.3499 0.1338 0.055 Uiso 1 1 calc R
C14 C -0.0086(3) 0.3337(3) 0.1356(2) 0.0496(12) Uani 1 1 d .
H14 H -0.0527 0.2838 0.1353 0.060 Uiso 1 1 calc R
C15 C -0.0265(5) 0.3852(5) 0.0762(3) 0.094(2) Uani 1 1 d .
H15A H -0.0940 0.4044 0.0755 0.141 Uiso 1 1 calc R
H15B H -0.0138 0.3501 0.0395 0.141 Uiso 1 1 calc R
H15C H 0.0169 0.4340 0.0757 0.141 Uiso 1 1 calc R
C16 C 0.4649(3) 0.1771(3) 0.1581(2) 0.0426(11) Uani 1 1 d .
H16A H 0.4268 0.1309 0.1391 0.051 Uiso 1 1 calc R
H16B H 0.5294 0.1784 0.1377 0.051 Uiso 1 1 calc R
C17 C 0.4124(4) 0.2618(3) 0.1471(3) 0.0464(12) Uani 1 1 d .
H17 H 0.3498 0.2599 0.1706 0.056 Uiso 1 1 calc R
C18 C 0.3877(5) 0.2734(4) 0.0776(3) 0.083(2) Uani 1 1 d .
H18A H 0.3556 0.3277 0.0715 0.124 Uiso 1 1 calc R
H18B H 0.3444 0.2281 0.0641 0.124 Uiso 1 1 calc R
H18C H 0.4475 0.2716 0.0529 0.124 Uiso 1 1 calc R

loop_
_atom_site_aniso_label
_atom_site_aniso_U_11
_atom_site_aniso_U_22
_atom_site_aniso_U_33
_atom_site_aniso_U_23
_atom_site_aniso_U_13
_atom_site_aniso_U_12
W1 0.02364(14) 0.02172(15) 0.04910(19) -0.00047(7) 0.00173(7) 0.00085(6)
N1 0.038(2) 0.033(2) 0.073(3) -0.002(2) 0.005(2) -0.0005(16)
N2 0.0322(19) 0.035(2) 0.063(3) -0.0106(19) 0.0035(18) 0.0008(16)
N3 0.033(2) 0.0272(19) 0.046(2) 0.0017(16) 0.0012(16) -0.0021(15)
N4 0.072(3) 0.034(2) 0.066(3) 0.006(2) -0.006(2) 0.007(2)
O1 0.0237(14) 0.0328(16) 0.0420(18) -0.0004(15) 0.0031(13) 0.0020(12)
O2 0.0299(16) 0.0453(19) 0.043(2) -0.0051(17) 0.0110(13) -0.0014(13)
O3 0.0355(17) 0.0239(16) 0.0372(19) 0.0006(13) 0.0047(13) -0.0027(13)
O4 0.034(2) 0.033(2) 0.058(2) -0.0084(14) -0.0016(15) 0.0032(12)
O5 0.0397(18) 0.0387(19) 0.035(2) 0.0102(13) -0.0025(16) 0.0011(13)
O6 0.0401(19) 0.0280(18) 0.088(3) -0.0005(17) -0.0036(18) 0.0017(15)
C1 0.035(2) 0.027(2) 0.040(3) -0.0032(19) 0.001(2) -0.0011(17)
C2 0.038(2) 0.034(2) 0.047(3) -0.008(2) 0.003(2) -0.0022(19)
C3 0.063(4) 0.072(4) 0.041(3) -0.003(3) 0.014(3) -0.007(3)
C4 0.078(4) 0.088(4) 0.043(3) 0.002(3) -0.013(3) -0.003(3)
C5 0.055(3) 0.072(4) 0.057(4) 0.002(3) -0.017(3) -0.002(3)
C6 0.035(2) 0.048(3) 0.052(3) -0.002(2) -0.005(2) -0.001(2)
C7 0.026(2) 0.040(3) 0.034(3) -0.003(2) -0.0002(17) 0.0011(17)
C8 0.028(2) 0.055(3) 0.036(3) 0.004(2) -0.002(2) 0.002(2)
C9 0.047(3) 0.089(4) 0.041(3) 0.012(3) -0.003(2) -0.007(3)
C10 0.051(3) 0.122(6) 0.042(3) -0.022(4) 0.001(3) -0.006(4)
C11 0.048(3) 0.083(5) 0.063(5) -0.036(3) 0.000(3) -0.004(3)
C12 0.038(3) 0.048(3) 0.052(4) -0.016(3) -0.001(2) -0.002(2)
C13 0.040(3) 0.041(3) 0.057(3) -0.011(2) 0.009(2) 0.003(2)
C14 0.043(3) 0.050(3) 0.056(3) -0.014(2) -0.003(2) 0.004(2)
C15 0.099(5) 0.118(6) 0.065(4) -0.008(4) -0.012(4) 0.043(5)
C16 0.041(3) 0.040(3) 0.046(3) -0.001(2) 0.001(2) -0.004(2)
C17 0.042(3) 0.055(3) 0.042(3) 0.009(2) 0.002(2) 0.005(2)
C18 0.092(5) 0.089(5) 0.066(5) 0.016(4) -0.018(4) 0.002(4)

loop_
_atom_type_symbol
_atom_type_description
_atom_type_scat_dispersion_real
_atom_type_scat_dispersion_imag
_atom_type_scat_source
C C 0.0033 0.0016 'International Tables Vol C Tables 4.2.6.8 and 6.1.1.4'
H H 0.0000 0.0000 'International Tables Vol C Tables 4.2.6.8 and 6.1.1.4'
N N 0.0061 0.0033 'International Tables Vol C Tables 4.2.6.8 and 6.1.1.4'
O O 0.0106 0.0060 'International Tables Vol C Tables 4.2.6.8 and 6.1.1.4'
W W -0.8490 6.8722 'International Tables Vol C Tables 4.2.6.8 and 6.1.1.4'

loop_
_geom_angle_atom_site_label_1
_geom_angle_atom_site_label_2
_geom_angle_atom_site_label_3
_geom_angle
N1 C13 H13A 109.3
N1 C13 H13B 109.3
N1 C13 C14 111.4(4)
H1A N1 H1B 109.5
N2 C14 C13 109.3(4)
N2 C14 H14 108.6
N2 C14 C15 109.6(4)
H2A N2 H2B 109.5
H2A N2 H2C 109.5
H2B N2 H2C 109.5
N3 C16 H16A 109.6
N3 C16 H16B 109.6
N3 C16 C17 110.3(4)
H3A N3 H3B 109.5
H3A N3 H3C 109.5
H3B N3 H3C 109.5
N4 C17 C16 108.6(4)
N4 C17 H17 107.5
N4 C17 C18 114.6(5)
H4A N4 H4C 109.5
O1 W1 O3 82.92(11)
O1 C1 C2 114.7(4)
O1 C1 C6 126.0(4)
O2 W1 O1 76.73(11)
O2 W1 O3 88.64(13)
O2 W1 O5 158.22(13)
O2 C2 C1 115.3(4)
O2 C2 C3 123.6(4)
O3 C7 C8 114.6(4)
O3 C7 C12 125.3(5)
O4 W1 O1 162.80(13)
O4 W1 O2 87.97(14)
O4 W1 O3 88.99(12)
O4 W1 O5 106.54(15)
O5 W1 O1 86.20(13)
O5 W1 O3 75.77(11)
O5 C8 C7 114.7(4)
O5 C8 C9 126.2(5)
O6 W1 O1 89.65(14)
O6 W1 O2 105.17(17)
O6 W1 O3 162.44(15)
O6 W1 O4 102.07(14)
O6 W1 O5 87.93(15)
C1 O1 W1 114.4(2)
C1 C6 H6 120.1
C2 O2 W1 118.4(3)
C2 C3 H3 120.6
C2 C3 C4 118.7(5)
C3 C2 C1 121.0(5)
C3 C4 H4 119.6
C4 C3 H3 120.6
C4 C5 H5 119.8
C4 C5 C6 120.4(5)
C5 C4 C3 120.7(5)
C5 C4 H4 119.6
C5 C6 C1 119.8(5)
C5 C6 H6 120.1
C6 C1 C2 119.3(4)
C6 C5 H5 119.8
C7 O3 W1 115.1(3)
C7 C12 H12 120.0
C8 O5 W1 119.7(3)
C8 C9 H9 119.9
C9 C8 C7 119.0(5)
C9 C10 H10 119.8
C9 C10 C11 120.4(6)
C10 C9 C8 120.3(5)
C10 C9 H9 119.9
C10 C11 H11 119.9
C11 C10 H10 119.8
C11 C12 C7 119.9(6)
C11 C12 H12 120.0
C12 C7 C8 120.1(5)
C12 C11 C10 120.3(5)
C12 C11 H11 119.9
C13 N1 H1A 109.2
C13 N1 H1B 109.2
C13 C14 H14 108.6
H13A C13 H13B 108.0
C14 N2 H2A 109.5
C14 N2 H2B 109.5
C14 N2 H2C 109.5
C14 C13 H13A 109.3
C14 C13 H13B 109.3
C14 C15 H15A 109.5
C14 C15 H15B 109.5
C14 C15 H15C 109.5
C15 C14 C13 112.1(5)
C15 C14 H14 108.6
H15A C15 H15B 109.5
H15A C15 H15C 109.5
H15B C15 H15C 109.5
C16 N3 H3A 109.5
C16 N3 H3B 109.5
C16 N3 H3C 109.5
C16 C17 H17 107.5
H16A C16 H16B 108.1
C17 N4 H4A 109.0
C17 N4 H4C 109.2
C17 C16 H16A 109.6
C17 C16 H16B 109.6
C17 C18 H18A 109.5
C17 C18 H18B 109.5
C17 C18 H18C 109.5
C18 C17 C16 110.8(5)
C18 C17 H17 107.5
H18A C18 H18B 109.5
H18A C18 H18C 109.5
H18B C18 H18C 109.5

loop_
_geom_bond_atom_site_label_1
_geom_bond_atom_site_label_2
_geom_bond_distance
W1 O1 2.115(3)
W1 O2 1.979(3)
W1 O3 2.138(3)
W1 O4 1.750(4)
W1 O5 1.985(4)
W1 O6 1.739(3)
N1 H1A 0.8899
N1 H1B 0.8900
N1 C13 1.455(6)
N2 H2A 0.8900
N2 H2B 0.8900
N2 H2C 0.8900
N2 C14 1.491(6)
N3 H3A 0.8900
N3 H3B 0.8900
N3 H3C 0.8900
N3 C16 1.473(6)
N4 H4A 0.8901
N4 H4C 0.8900
N4 C17 1.472(6)
O1 C1 1.350(5)
O2 C2 1.362(5)
O3 C7 1.336(5)
O5 C8 1.357(5)
C1 C2 1.396(6)
C1 C6 1.383(6)
C2 C3 1.380(7)
C3 H3 0.9300
C3 C4 1.383(8)
C4 H4 0.9300
C4 C5 1.380(8)
C5 H5 0.9300
C5 C6 1.380(7)
C6 H6 0.9300
C7 C8 1.409(6)
C7 C12 1.381(7)
C8 C9 1.381(7)
C9 H9 0.9300
C9 C10 1.378(8)
C10 H10 0.9300
C10 C11 1.380(9)
C11 H11 0.9300
C11 C12 1.375(10)
C12 H12 0.9300
C13 H13A 0.9700
C13 H13B 0.9700
C13 C14 1.527(6)
C14 H14 0.9800
C14 C15 1.502(8)
C15 H15A 0.9600
C15 H15B 0.9600
C15 H15C 0.9600
C16 H16A 0.9700
C16 H16B 0.9700
C16 C17 1.516(6)
C17 H17 0.9800
C17 C18 1.506(8)
C18 H18A 0.9600
C18 H18B 0.9600
C18 H18C 0.9600
